data_4127094
loop_
_publ_author_name
'Wei, Peifa'
'Zhang, Jing-Xuan'
'Zhao, Zheng'
'Chen, Yuncong'
'He, Xuewen'
'Chen, Ming'
'Gong, Junyi'
'Sung, Herman H.-Y.'
'Williams, Ian D.'
'Lam, Jacky W. Y.'
'Tang, Ben Zhong'

_publ_section_title
;
 Multiple yet Controllable Photoswitching in a Single AIEgen System.
;
_journal_name_full 'Journal of the American Chemical Society'
_journal_paper_doi 10.1021/jacs.7b13364
_journal_year 2018
_chemical_formula_moiety '2(F6 P), C52 H42 N4 O2, 1.75(C2 H3 N)'
_chemical_formula_sum 'C55.5 H47.25 F12 N5.75 O2 P2'
_chemical_formula_weight 1116.68
_chemical_name_systematic
;
 ? 
;
_space_group_crystal_system orthorhombic
_space_group_IT_number 29
_space_group_name_Hall 'P 2c -2ac'
_space_group_name_H-M_alt 'P c a 21'
_symmetry_space_group_name_Hall 'P 2c -2ac'
_symmetry_space_group_name_H-M 'P c a 21'
_atom_sites_solution_hydrogens geom
_atom_sites_solution_primary iterative
_audit_creation_date 2017-12-18
_audit_creation_method
;
Olex2 1.2
(compiled 2017.08.10 svn.r3458 for OlexSys, GUI svn.r5381)
;
_cell_angle_alpha 90
_cell_angle_beta 90
_cell_angle_gamma 90
_cell_formula_units_Z 4
_cell_length_a 20.1183(6)
_cell_length_b 14.0176(4)
_cell_length_c 19.1001(6)
_cell_measurement_reflns_used 4205
_cell_measurement_temperature 100.00(10)
_cell_measurement_theta_max 70.3150
_cell_measurement_theta_min 4.3740
_cell_volume 5386.4(3)
_computing_cell_refinement 'CrysAlisPro 1.171.38.46 (Rigaku OD, 2015)'
_computing_data_collection 'CrysAlisPro 1.171.38.46 (Rigaku OD, 2015)'
_computing_data_reduction 'CrysAlisPro 1.171.38.46 (Rigaku OD, 2015)'
_computing_molecular_graphics 'Olex2 (Dolomanov et al., 2009)'
_computing_publication_material 'Olex2 (Dolomanov et al., 2009)'
_computing_structure_refinement 'ShelXL (Sheldrick, 2015)'
_computing_structure_solution
;
Superflip (Palatinus & Chapuis, 2007;Palatinus & van der Lee, 2008;
Palatinus et al., 2012)
;
_diffrn_ambient_environment N~2~
_diffrn_ambient_temperature 100.00(10)
_diffrn_detector 'CCD plate'
_diffrn_detector_area_resol_mean 10.3577
_diffrn_detector_type Atlas
_diffrn_measured_fraction_theta_full 0.996
_diffrn_measured_fraction_theta_max 0.996
_diffrn_measurement_details
;
List of Runs (angles in degrees, time in seconds):

  # Type    Start    End  Width  t~exp~   \w     \q     \k     \f   Frames
--------------------------------------------------------------------------
  1  \w     36.00  95.00   1.00   45.00    --  110.57 -45.00 -90.00   59
  2  \w     14.00  83.00   1.00    8.00    --   40.57 -99.00-120.00   69
  3  \w    -96.00 -29.00   1.00    8.00    --  -40.57 125.00  30.00   67
  4  \w   -130.00  49.00   1.00    8.00    --  -40.57   0.00 150.00  179
  5  \w    109.00 138.00   1.00   45.00    --  110.57 -45.00 -90.00   29
  6  \w     65.00 108.00   1.00   45.00    --  110.57 -94.00-180.00   43
  7  \w     50.00 170.00   1.00   45.00    --  110.57  15.00-180.00  120
  8  \w     81.00 168.00   1.00   45.00    --  110.57  61.00-150.00   87
  9  \w     97.00 176.00   1.00   45.00    --  110.57  77.00  60.00   79
 10  \w     33.00 143.00   1.00   45.00    --  110.57 -77.00  60.00  110
 11  \w     39.00 122.00   1.00   45.00    --  110.57-125.00  60.00   83
 12  \w     26.00 108.00   1.00   45.00    --  110.57 -94.00 -90.00   82
 13  \w     30.00  55.00   1.00   45.00    --  110.57 -94.00-180.00   25
;
_diffrn_measurement_device 'four-circle diffractometer'
_diffrn_measurement_device_type 'SuperNova, Dual, Cu at zero, Atlas'
_diffrn_measurement_method '\w scans'
_diffrn_orient_matrix_type 'CrysAlisPro convention (1999,Acta A55,543-557)'
_diffrn_orient_matrix_UB_11 0.0297502000
_diffrn_orient_matrix_UB_12 -0.0486997000
_diffrn_orient_matrix_UB_13 -0.0651850000
_diffrn_orient_matrix_UB_21 0.0108810000
_diffrn_orient_matrix_UB_22 -0.0920790000
_diffrn_orient_matrix_UB_23 0.0425457000
_diffrn_orient_matrix_UB_31 -0.0697251000
_diffrn_orient_matrix_UB_32 -0.0350526000
_diffrn_orient_matrix_UB_33 -0.0210837000
_diffrn_radiation_monochromator mirror
_diffrn_radiation_probe x-ray
_diffrn_radiation_type CuK\a
_diffrn_radiation_wavelength 1.54184
_diffrn_reflns_av_R_equivalents 0.0717
_diffrn_reflns_av_unetI/netI 0.0668
_diffrn_reflns_Laue_measured_fraction_full 0.996
_diffrn_reflns_Laue_measured_fraction_max 0.996
_diffrn_reflns_limit_h_max 23
_diffrn_reflns_limit_h_min -24
_diffrn_reflns_limit_k_max 16
_diffrn_reflns_limit_k_min -16
_diffrn_reflns_limit_l_max 19
_diffrn_reflns_limit_l_min -22
_diffrn_reflns_number 29379
_diffrn_reflns_point_group_measured_fraction_full 0.862
_diffrn_reflns_point_group_measured_fraction_max 0.860
_diffrn_reflns_theta_full 66.500
_diffrn_reflns_theta_max 67.496
_diffrn_reflns_theta_min 3.843
_diffrn_source 'micro-focus sealed X-ray tube'
_diffrn_source_current 0.80
_diffrn_source_power 0.040
_diffrn_source_target Cu
_diffrn_source_type 'SuperNova (Cu) X-ray Source'
_diffrn_source_voltage 50
_exptl_absorpt_coefficient_mu 1.512
_exptl_absorpt_correction_T_max 1.00000
_exptl_absorpt_correction_T_min 0.96113
_exptl_absorpt_correction_type multi-scan
_exptl_absorpt_process_details
'CrysAlisPro 1.171.38.46 (Rigaku Oxford Diffraction, 2015) Empirical absorption correction using spherical harmonics, implemented in SCALE3 ABSPACK scaling algorithm.'
_exptl_crystal_colour yellow
_exptl_crystal_colour_primary yellow
_exptl_crystal_density_diffrn 1.377
_exptl_crystal_density_method 'not measured'
_exptl_crystal_description block
_exptl_crystal_F_000 2298
_exptl_crystal_size_max 0.18
_exptl_crystal_size_mid 0.15
_exptl_crystal_size_min 0.1
_refine_diff_density_max 0.634
_refine_diff_density_min -0.411
_refine_diff_density_rms 0.067
_refine_ls_abs_structure_details
;
 Flack x determined using 1389 quotients [(I+)-(I-)]/[(I+)+(I-)]
 (Parsons, Flack and Wagner, Acta Cryst. B69 (2013) 249-259).
;
_refine_ls_abs_structure_Flack 0.00(2)
_refine_ls_extinction_method none
_refine_ls_goodness_of_fit_ref 1.011
_refine_ls_hydrogen_treatment constr
_refine_ls_matrix_type full
_refine_ls_number_parameters 1416
_refine_ls_number_reflns 8349
_refine_ls_number_restraints 1329
_refine_ls_restrained_S_all 0.987
_refine_ls_R_factor_all 0.1334
_refine_ls_R_factor_gt 0.0880
_refine_ls_shift/su_max 0.000
_refine_ls_shift/su_mean 0.000
_refine_ls_structure_factor_coef Fsqd
_refine_ls_weighting_details 'w=1/[\s^2^(Fo^2^)+(0.0980P)^2^+7.5020P] where P=(Fo^2^+2Fc^2^)/3'
_refine_ls_weighting_scheme calc
_refine_ls_wR_factor_gt 0.2059
_refine_ls_wR_factor_ref 0.2296
_reflns_Friedel_coverage 0.671
_reflns_Friedel_fraction_full 0.719
_reflns_Friedel_fraction_max 0.714
_reflns_number_gt 5109
_reflns_number_total 8349
_reflns_threshold_expression 'I > 2\s(I)'
_cod_data_source_file d-MPPMNAN.cif
_cod_data_source_block peifa11i
_cod_original_formula_sum 'C55.50 H47.25 F12 N5.75 O2 P2'
_cod_database_code 4127094
_shelx_shelxl_version_number 2014/7
_chemical_oxdiff_formula 'P2 F12 C50 H48 N2 O2'
_shelx_space_group_comment
;
The symmetry employed for this shelxl refinement is uniquely defined
by the following loop, which should always be used as a source of
symmetry information in preference to the above space-group names.
They are only intended as comments.
;
_reflns_odcompleteness_completeness 99.89
_reflns_odcompleteness_iscentric 1
_reflns_odcompleteness_theta 68.13
_olex2_refinement_description
;
1. Fixed Uiso
 At 1.2 times of:
  All C(H) groups
 At 1.5 times of:
  All C(H,H,H) groups
2. Restrained distances
 C6S-C5S = C6SA-C5SA
 1.52 with sigma of 0.02
 N4S-C5S = N4SA-C5SA
 1.1 with sigma of 0.02
 F2-F5
 2.15 with sigma of 0.04
 C6SA-N4SA
 2.75 with sigma of 0.04
 C21-C26 \\sim C25-C26 \\sim C24-C25 \\sim C24-C23
 with sigma of 0.02
 C22-C21 \\sim C22-C23 \\sim C24-C23 \\sim C24-C25 \\sim C25-C26 \\sim C21-C26
 with sigma of 0.02
 P1-F6 \\sim P1-F3 \\sim P1-F2 \\sim P1-F5 \\sim P1-F1 \\sim P1-F4
 with sigma of 0.02
 C12-C11 \\sim C12-C13 \\sim C13-C14 \\sim C19-C14 \\sim C20-C19 \\sim C20-C11
\\sim C14-C15 \\sim C16-C15
 \\sim C16-C17 \\sim C18-C17 \\sim C18-C19
 with sigma of 0.02
 P2-F12 \\sim P2-F15 \\sim P2-F14 \\sim P2-F13 \\sim P2-F11 \\sim P2-F16
 with sigma of 0.02
 C26A-C21A \\sim C26A-C25A \\sim C24A-C25A \\sim C24A-C23A
 with sigma of 0.02
 C26A-C21A \\sim C26A-C25A \\sim C24A-C25A \\sim C24A-C23A \\sim C22A-C23A
\\sim C22A-C21A
 with sigma of 0.02
 C12A-C11A \\sim C12A-C13A \\sim C13A-C14A \\sim C19A-C14A \\sim C20A-C19A
\\sim C20A-C11A \\sim C14A-
 C15A \\sim C16A-C15A \\sim C16A-C17A \\sim C18A-C17A \\sim C18A-C19A
 with sigma of 0.02
 P1A-F6A \\sim P1A-F1A \\sim P1A-F3A \\sim P1A-F2A \\sim P1A-F5A \\sim P1A-F4A
 with sigma of 0.02
 P2A-F16A \\sim P2A-F13A \\sim P2A-F11A \\sim P2A-F15A \\sim P2A-F12A \\sim
P2A-F14A
 with sigma of 0.02
 C2-C5 \\sim C5A-C2A \\sim C4A-C6A \\sim C4-C6
 with sigma of 0.02
 N1-C5 \\sim N1A-C5A \\sim N2A-C6A \\sim N2-C6
 with sigma of 0.02
3. Restrained planarity
 C21, C22, C23, C24, C25, C26
 with sigma of 0.1
 N51, C50, C52, C53, C54, C55, C56
 with sigma of 0.05
 C11, C12, C13, C14, C15, C16, C17, C18, C19, C20
 with sigma of 0.1
 C21A, C22A, C23A, C24A, C25A, C26A
 with sigma of 0.1
 N51A, C50A, C52A, C53A, C54A, C55A, C56A
 with sigma of 0.03
4. Uiso/Uaniso restraints and constraints
Uanis(C18) \\sim Ueq: with sigma of 0.005 and sigma for terminal atoms of 0.002
Uanis(C3SA) \\sim Ueq: with sigma of 0.005 and sigma for terminal atoms of 0.001
Uanis(C5) \\sim Ueq, Uanis(C5A) \\sim Ueq, Uanis(N1A) \\sim Ueq: with sigma of
0.005 and sigma for terminal atoms of 0.003
Uanis(N4SA) \\sim Ueq, Uanis(C5SA) \\sim Ueq, Uanis(C6SA) \\sim Ueq: with sigma
of 0.003 and sigma for terminal atoms of 0.002
Uanis(N4S) \\sim Ueq, Uanis(C5S) \\sim Ueq, Uanis(C6S) \\sim Ueq: with sigma of
0.003 and sigma for terminal atoms of 0.002
5. Rigid body (RIGU) restrains
 N51, C50, C52, C53, C54, C55, C56
 with sigma for 1-2 distances of 0.001 and sigma for 1-3 distances of 0.001
 C21, C22, C23, C24, C25, C26
 with sigma for 1-2 distances of 0.001 and sigma for 1-3 distances of 0.001
 O1, C10, C16
 with sigma for 1-2 distances of 0.001 and sigma for 1-3 distances of 0.001
 N1S, C2S, C3S
 with sigma for 1-2 distances of 0.001 and sigma for 1-3 distances of 0.001
 P1, F1, F2, F3, F4, F5, F6
 with sigma for 1-2 distances of 0.001 and sigma for 1-3 distances of 0.001
 N61, C62, C63, C64, C65, C66
 with sigma for 1-2 distances of 0.001 and sigma for 1-3 distances of 0.001
 P2, F11, F12, F13, F14, F15, F16
 with sigma for 1-2 distances of 0.001 and sigma for 1-3 distances of 0.001
 C21A, C22A, C23A, C24A, C25A, C26A
 with sigma for 1-2 distances of 0.001 and sigma for 1-3 distances of 0.001
 O1A, C10A, C11A, C12A, C13A, C14A, C15A, C16A, C17A, C18A, C19A, C20A
 with sigma for 1-2 distances of 0.001 and sigma for 1-3 distances of 0.001
 O1A, C10A, C16A
 with sigma for 1-2 distances of 0.001 and sigma for 1-3 distances of 0.001
 N1SA, C2SA, C3SA
 with sigma for 1-2 distances of 0.001 and sigma for 1-3 distances of 0.001
 P1A, F1A, F2A, F3A, F4A, F5A, F6A
 with sigma for 1-2 distances of 0.001 and sigma for 1-3 distances of 0.001
 N61A, C41A, C42A, C43A, C44A, C45A, C46A, C60A, C62A, C63A, C64A, C65A, C66A
 with sigma for 1-2 distances of 0.001 and sigma for 1-3 distances of 0.001
 N61, C41, C42, C43, C44, C45, C46, C60, C62, C63, C64, C65, C66
 with sigma for 1-2 distances of 0.001 and sigma for 1-3 distances of 0.001
 N61A, C62A, C63A, C64A, C65A, C66A
 with sigma for 1-2 distances of 0.001 and sigma for 1-3 distances of 0.001
 N2A, C1A, C2A, C3A, C4A, C6A, C11A, C41A
 with sigma for 1-2 distances of 0.001 and sigma for 1-3 distances of 0.001
 O2, C30, C31, C32, C33, C34, C35, C36, C37, C38, C39, C40
 with sigma for 1-2 distances of 0.001 and sigma for 1-3 distances of 0.001
 O2A, C30A, C31A, C32A, C33A, C34A, C35A, C36A, C37A, C38A, C39A, C40A
 with sigma for 1-2 distances of 0.001 and sigma for 1-3 distances of 0.001
 N51, C21, C22, C23, C24, C25, C26, C50, C52, C54, C55, C56, C53A
 with sigma for 1-2 distances of 0.001 and sigma for 1-3 distances of 0.001
 P2A, F11A, F12A, F13A, F14A, F15A, F16A
 with sigma for 1-2 distances of 0.001 and sigma for 1-3 distances of 0.001
 N51A, C50A, C52A, C53A, C54A, C55A, C56A
 with sigma for 1-2 distances of 0.001 and sigma for 1-3 distances of 0.001
 N4SA, C5SA, C6SA
 with sigma for 1-2 distances of 0.001 and sigma for 1-3 distances of 0.001
 N4S, C5S, C6S
 with sigma for 1-2 distances of 0.001 and sigma for 1-3 distances of 0.001
 N1, C1, C1, C2, C3, C4, C11, C41
 with sigma for 1-2 distances of 0.001 and sigma for 1-3 distances of 0.001
6. Others
 Fixed Sof: P1(0.5) F1(0.5) F2(0.5) F3(0.5) F4(0.5) F5(0.5) F6(0.5) P1A(0.5)
 F1A(0.5) F2A(0.5) F3A(0.5) F4A(0.5) F5A(0.5) F6A(0.5) P2A(0.5) F11A(0.5)
 F12A(0.5) F13A(0.5) F14A(0.5) F15A(0.5) F16A(0.5) P2(0.5) F11(0.5) F12(0.5)
 F13(0.5) F14(0.5) F15(0.5) F16(0.5) O1(0.5) O2(0.5) N1(0.5) N2(0.5) N51(0.5)
 N61(0.5) C1(0.5) H1(0.5) C2(0.5) C3(0.5) H3(0.5) C4(0.5) C5(0.5) C6(0.5)
 C10(0.5) H10A(0.5) H10B(0.5) H10C(0.5) C11(0.5) C12(0.5) H12(0.5) C13(0.5)
 H13(0.5) C14(0.5) C15(0.5) H15(0.5) C16(0.5) C17(0.5) H17(0.5) C18(0.5)
 H18(0.5) C19(0.5) C20(0.5) H20(0.5) C21(0.5) C22(0.5) H22(0.5) C23(0.5)
 H23(0.5) C24(0.5) C25(0.5) H25(0.5) C26(0.5) H26(0.5) C30(0.5) H30A(0.5)
 H30B(0.5) H30C(0.5) C31(0.5) C32(0.5) H32(0.5) C33(0.5) H33(0.5) C34(0.5)
 C35(0.5) H35(0.5) C36(0.5) C37(0.5) H37(0.5) C38(0.5) H38(0.5) C39(0.5)
 C40(0.5) H40(0.5) C41(0.5) C42(0.5) H42(0.5) C43(0.5) H43(0.5) C44(0.5)
 C45(0.5) H45(0.5) C46(0.5) H46(0.5) C50(0.5) H50A(0.5) H50B(0.5) H50C(0.5)
 C52(0.5) H52(0.5) C53(0.5) H53(0.5) C54(0.5) C55(0.5) H55(0.5) C56(0.5)
 H56(0.5) C60(0.5) H60A(0.5) H60B(0.5) H60C(0.5) C62(0.5) H62(0.5) C63(0.5)
 H63(0.5) C64(0.5) C65(0.5) H65(0.5) C66(0.5) H66(0.5) O1A(0.5) O2A(0.5)
 N1A(0.5) N2A(0.5) N51A(0.5) N61A(0.5) C1A(0.5) H1A(0.5) C2A(0.5) C3A(0.5)
 H3A(0.5) C4A(0.5) C5A(0.5) C6A(0.5) C10A(0.5) H10D(0.5) H10E(0.5) H10F(0.5)
 C11A(0.5) C12A(0.5) H12A(0.5) C13A(0.5) H13A(0.5) C14A(0.5) C15A(0.5)
 H15A(0.5) C16A(0.5) C17A(0.5) H17A(0.5) C18A(0.5) H18A(0.5) C19A(0.5)
 C20A(0.5) H20A(0.5) C21A(0.5) C22A(0.5) H22A(0.5) C23A(0.5) H23A(0.5)
 C24A(0.5) C25A(0.5) H25A(0.5) C26A(0.5) H26A(0.5) C30A(0.5) H30D(0.5)
 H30E(0.5) H30F(0.5) C31A(0.5) C32A(0.5) H32A(0.5) C33A(0.5) H33A(0.5)
 C34A(0.5) C35A(0.5) H35A(0.5) C36A(0.5) C37A(0.5) H37A(0.5) C38A(0.5)
 H38A(0.5) C39A(0.5) C40A(0.5) H40A(0.5) C41A(0.5) C42A(0.5) H42A(0.5)
 C43A(0.5) H43A(0.5) C44A(0.5) C45A(0.5) H45A(0.5) C46A(0.5) H46A(0.5)
 C50A(0.5) H50D(0.5) H50E(0.5) H50F(0.5) C52A(0.5) H52A(0.5) C53A(0.5)
 H53A(0.5) C54A(0.5) C55A(0.5) H55A(0.5) C56A(0.5) H56A(0.5) C60A(0.5)
 H60D(0.5) H60E(0.5) H60F(0.5) C62A(0.5) H62A(0.5) C63A(0.5) H63A(0.5)
 C64A(0.5) C65A(0.5) H65A(0.5) C66A(0.5) H66A(0.5) N4SA(0.3) C5SA(0.3)
 C6SA(0.3) H6SA(0.3) H6SB(0.3) H6SC(0.3) N1SA(0.33333) C2SA(0.33333)
 C3SA(0.33333) H3SA(0.33333) H3SB(0.33333) H3SC(0.33333) N4S(0.45) C5S(0.45)
 C6S(0.45) H6SD(0.45) H6SE(0.45) H6SF(0.45) N1S(0.66667) C2S(0.66667)
 C3S(0.66667) H3SD(0.66667) H3SE(0.66667) H3SF(0.66667)
7.a Ternary CH refined with riding coordinates:
 C1(H1), C3(H3), C1A(H1A), C3A(H3A)
7.b Me refined with riding coordinates:
 C50A(H50D,H50E,H50F)
7.c Aromatic/amide H refined with riding coordinates:
 C12(H12), C13(H13), C15(H15), C17(H17), C18(H18), C20(H20), C22(H22),
 C23(H23), C25(H25), C26(H26), C32(H32), C33(H33), C35(H35), C37(H37), C38(H38),
  C40(H40), C42(H42), C43(H43), C45(H45), C46(H46), C52(H52), C53(H53),
 C55(H55), C56(H56), C62(H62), C63(H63), C65(H65), C66(H66), C12A(H12A),
 C13A(H13A), C15A(H15A), C17A(H17A), C18A(H18A), C20A(H20A), C22A(H22A),
 C23A(H23A), C25A(H25A), C26A(H26A), C32A(H32A), C33A(H33A), C35A(H35A),
 C37A(H37A), C38A(H38A), C40A(H40A), C42A(H42A), C43A(H43A), C45A(H45A),
 C46A(H46A), C52A(H52A), C53A(H53A), C55A(H55A), C56A(H56A), C62A(H62A),
 C63A(H63A), C65A(H65A), C66A(H66A)
7.d Idealised Me refined as rotating group:
 C10(H10A,H10B,H10C), C30(H30A,H30B,H30C), C50(H50A,H50B,H50C), C60(H60A,H60B,
 H60C), C10A(H10D,H10E,H10F), C30A(H30D,H30E,H30F), C60A(H60D,H60E,H60F),
 C6SA(H6SA,H6SB,H6SC), C3SA(H3SA,H3SB,H3SC), C6S(H6SD,H6SE,H6SF), C3S(H3SD,H3SE,
 H3SF)
;
_olex2_date_sample_data_collection 2017-10-06
_olex2_submission_special_instructions 'No special instructions were received'
_oxdiff_exptl_absorpt_empirical_details
;
Empirical correction (ABSPACK) includes:
- Absorption correction using spherical harmonics
- Frame scaling
;
_oxdiff_exptl_absorpt_empirical_full_max 1.155
_oxdiff_exptl_absorpt_empirical_full_min 0.874

loop_
_space_group_symop_operation_xyz
'x, y, z'
'-x, -y, z+1/2'
'-x+1/2, y, z+1/2'
'x+1/2, -y, z'

loop_
_atom_site_label
_atom_site_type_symbol
_atom_site_fract_x
_atom_site_fract_y
_atom_site_fract_z
_atom_site_U_iso_or_equiv
_atom_site_adp_type
_atom_site_occupancy
_atom_site_site_symmetry_order
_atom_site_calc_flag
_atom_site_refinement_flags_posn
_atom_site_refinement_flags_adp
_atom_site_refinement_flags_occupancy
_atom_site_disorder_assembly
_atom_site_disorder_group
P1 P 0.4306(8) 0.4190(11) 0.5026(9) 0.096(3) Uani 0.5 1 d D U P A 1
F1 F 0.3921(9) 0.3714(13) 0.5630(11) 0.105(3) Uani 0.5 1 d D U P A 1
F2 F 0.4816(10) 0.4401(13) 0.4433(12) 0.109(3) Uani 0.5 1 d D U P A 1
F3 F 0.3746(8) 0.4795(12) 0.4727(11) 0.107(3) Uani 0.5 1 d D U P A 1
F4 F 0.4486(8) 0.4951(13) 0.5588(12) 0.102(3) Uani 0.5 1 d D U P A 1
F5 F 0.4978(8) 0.3636(12) 0.5215(11) 0.109(3) Uani 0.5 1 d D U P A 1
F6 F 0.4208(9) 0.3333(11) 0.4527(11) 0.109(3) Uani 0.5 1 d D U P A 1
P1A P 0.4262(7) 0.4243(9) 0.5002(7) 0.078(2) Uani 0.5 1 d D U P B 2
F1A F 0.3685(7) 0.4138(10) 0.5586(9) 0.085(3) Uani 0.5 1 d D U P B 2
F2A F 0.4680(9) 0.4752(11) 0.4397(11) 0.090(3) Uani 0.5 1 d D U P B 2
F3A F 0.3946(7) 0.5293(10) 0.4930(10) 0.090(3) Uani 0.5 1 d D U P B 2
F4A F 0.4746(8) 0.4759(11) 0.5526(10) 0.090(3) Uani 0.5 1 d D U P B 2
F5A F 0.4557(7) 0.3239(9) 0.5179(10) 0.091(3) Uani 0.5 1 d D U P B 2
F6A F 0.3726(7) 0.3802(11) 0.4488(9) 0.091(3) Uani 0.5 1 d D U P B 2
P2A P 0.6922(3) 0.4889(5) 0.6545(5) 0.0831(16) Uani 0.5 1 d D U P C 2
F11A F 0.6386(7) 0.4262(11) 0.6918(10) 0.090(2) Uani 0.5 1 d D U P C 2
F12A F 0.7430(7) 0.5563(10) 0.6180(10) 0.095(3) Uani 0.5 1 d D U P C 2
F13A F 0.6338(7) 0.5369(11) 0.6120(10) 0.094(3) Uani 0.5 1 d D U P C 2
F14A F 0.6829(7) 0.5683(11) 0.7132(9) 0.087(2) Uani 0.5 1 d D U P C 2
F15A F 0.7483(7) 0.4328(11) 0.6988(10) 0.086(3) Uani 0.5 1 d D U P C 2
F16A F 0.7003(7) 0.4108(10) 0.5964(9) 0.094(3) Uani 0.5 1 d D U P C 2
P2 P 0.6839(4) 0.4964(5) 0.7216(6) 0.110(2) Uani 0.5 1 d D U P D 1
F11 F 0.6496(8) 0.4271(10) 0.7732(11) 0.117(3) Uani 0.5 1 d D U P D 1
F12 F 0.7104(9) 0.5731(11) 0.6653(12) 0.118(3) Uani 0.5 1 d D U P D 1
F13 F 0.6115(7) 0.5278(11) 0.6927(13) 0.122(3) Uani 0.5 1 d D U P D 1
F14 F 0.6871(9) 0.5763(10) 0.7780(12) 0.124(3) Uani 0.5 1 d D U P D 1
F15 F 0.7583(8) 0.4647(12) 0.7204(14) 0.121(3) Uani 0.5 1 d D U P D 1
F16 F 0.6734(10) 0.4140(11) 0.6628(12) 0.118(3) Uani 0.5 1 d D U P D 1
O1 O 0.7672(8) 0.1837(13) 0.1859(10) 0.051(4) Uani 0.5 1 d . U P E 1
O2 O 0.0721(8) 0.1500(11) 0.7023(11) 0.048(4) Uani 0.5 1 d . U P E 1
N1 N 0.4892(17) 0.124(3) 0.6197(13) 0.036(6) Uani 0.5 1 d D U P E 1
N2 N 0.4400(12) -0.0969(13) 0.3265(11) 0.049(5) Uani 0.5 1 d D . P E 1
N51 N 0.6855(8) -0.4859(12) 0.5057(8) 0.066(4) Uani 0.5 1 d . U P E 1
N61 N 0.0626(12) 0.3164(17) 0.2200(15) 0.048(5) Uani 0.5 1 d . U P E 1
C1 C 0.4630(11) 0.1040(18) 0.4346(14) 0.045(4) Uani 0.5 1 d . U P E 1
H1 H 0.4437 0.1658 0.4510 0.054 Uiso 0.5 1 calc R . P E 1
C2 C 0.4616(13) 0.036(2) 0.5023(13) 0.044(5) Uani 0.5 1 d D U P E 1
C3 C 0.3877(11) 0.0100(18) 0.4812(12) 0.044(4) Uani 0.5 1 d . U P E 1
H3 H 0.3815 -0.0608 0.4811 0.052 Uiso 0.5 1 calc R . P E 1
C4 C 0.4024(10) 0.0474(14) 0.4029(11) 0.043(3) Uani 0.5 1 d D U P E 1
C5 C 0.4748(15) 0.087(2) 0.5682(12) 0.036(7) Uani 0.5 1 d D U P E 1
C6 C 0.4264(9) -0.0319(14) 0.3605(11) 0.045(5) Uani 0.5 1 d D . P E 1
C10 C 0.8252(10) 0.2042(15) 0.2224(12) 0.047(5) Uani 0.5 1 d . U P E 1
H10A H 0.8630 0.2038 0.1899 0.071 Uiso 0.5 1 calc GR . P E 1
H10B H 0.8322 0.1560 0.2588 0.071 Uiso 0.5 1 calc GR . P E 1
H10C H 0.8214 0.2673 0.2441 0.071 Uiso 0.5 1 calc GR . P E 1
C11 C 0.5258(10) 0.1315(16) 0.3966(10) 0.047(5) Uani 0.5 1 d D U P E 1
C12 C 0.5799(8) 0.1660(14) 0.4337(12) 0.050(6) Uani 0.5 1 d D . P E 1
H12 H 0.5759 0.1771 0.4826 0.060 Uiso 0.5 1 calc R . P E 1
C13 C 0.6396(9) 0.1846(15) 0.4005(10) 0.043(5) Uani 0.5 1 d D . P E 1
H13 H 0.6760 0.2090 0.4265 0.052 Uiso 0.5 1 calc R . P E 1
C14 C 0.6464(8) 0.1677(16) 0.3292(10) 0.038(5) Uani 0.5 1 d D . P E 1
C15 C 0.7073(10) 0.1837(16) 0.2958(10) 0.036(5) Uani 0.5 1 d D . P E 1
H15 H 0.7447 0.2044 0.3222 0.044 Uiso 0.5 1 calc R . P E 1
C16 C 0.7129(9) 0.1694(16) 0.2247(11) 0.047(5) Uani 0.5 1 d D U P E 1
C17 C 0.6580(8) 0.1397(18) 0.1854(11) 0.057(5) Uani 0.5 1 d D . P E 1
H17 H 0.6620 0.1318 0.1361 0.068 Uiso 0.5 1 calc R . P E 1
C18 C 0.5979(9) 0.1219(16) 0.2183(10) 0.053(5) Uani 0.5 1 d D U P E 1
H18 H 0.5612 0.0989 0.1919 0.064 Uiso 0.5 1 calc R . P E 1
C19 C 0.5910(8) 0.1378(17) 0.2903(9) 0.042(5) Uani 0.5 1 d D . P E 1
C20 C 0.5319(10) 0.1187(15) 0.3249(10) 0.048(6) Uani 0.5 1 d D . P E 1
H20 H 0.4947 0.0963 0.2990 0.058 Uiso 0.5 1 calc R . P E 1
C21 C 0.5063(12) -0.0528(15) 0.4991(15) 0.039(5) Uani 0.5 1 d D U P E 1
C22 C 0.5653(14) -0.068(2) 0.463(2) 0.056(7) Uani 0.5 1 d D U P E 1
H22 H 0.5813 -0.0168 0.4354 0.068 Uiso 0.5 1 calc R . P E 1
C23 C 0.6036(16) -0.1504(17) 0.463(2) 0.045(6) Uani 0.5 1 d D U P E 1
H23 H 0.6441 -0.1563 0.4382 0.054 Uiso 0.5 1 calc R . P E 1
C24 C 0.5774(14) -0.2234(18) 0.5040(18) 0.053(7) Uani 0.5 1 d D U P E 1
C25 C 0.5205(9) -0.2133(14) 0.5458(12) 0.051(4) Uani 0.5 1 d D U P E 1
H25 H 0.5067 -0.2627 0.5766 0.062 Uiso 0.5 1 calc R . P E 1
C26 C 0.4852(9) -0.1288(13) 0.5406(11) 0.046(4) Uani 0.5 1 d D U P E 1
H26 H 0.4451 -0.1224 0.5663 0.055 Uiso 0.5 1 calc R . P E 1
C30 C 0.0668(11) 0.2498(19) 0.7212(15) 0.055(6) Uani 0.5 1 d . U P E 1
H30A H 0.0680 0.2890 0.6787 0.082 Uiso 0.5 1 calc GR . P E 1
H30B H 0.1040 0.2673 0.7517 0.082 Uiso 0.5 1 calc GR . P E 1
H30C H 0.0248 0.2607 0.7459 0.082 Uiso 0.5 1 calc GR . P E 1
C31 C 0.3328(12) 0.056(2) 0.5195(16) 0.041(5) Uani 0.5 1 d . U P E 1
C32 C 0.334(2) 0.151(2) 0.556(2) 0.040(6) Uani 0.5 1 d . U P E 1
H32 H 0.3756 0.1827 0.5563 0.048 Uiso 0.5 1 calc R . P E 1
C33 C 0.2811(17) 0.199(3) 0.591(2) 0.041(5) Uani 0.5 1 d . U P E 1
H33 H 0.2848 0.2658 0.5985 0.049 Uiso 0.5 1 calc R . P E 1
C34 C 0.2240(15) 0.151(2) 0.6132(18) 0.039(5) Uani 0.5 1 d . U P E 1
C35 C 0.1763(17) 0.1797(18) 0.645(2) 0.047(7) Uani 0.5 1 d . U P E 1
H35 H 0.1746 0.2451 0.6585 0.057 Uiso 0.5 1 calc R . P E 1
C36 C 0.1232(12) 0.1201(18) 0.6641(17) 0.050(6) Uani 0.5 1 d . U P E 1
C37 C 0.1219(14) 0.0258(16) 0.6433(16) 0.050(6) Uani 0.5 1 d . U P E 1
H37 H 0.0866 -0.0139 0.6588 0.060 Uiso 0.5 1 calc R . P E 1
C38 C 0.1699(9) -0.0120(15) 0.6010(14) 0.041(4) Uani 0.5 1 d . U P E 1
H38 H 0.1661 -0.0759 0.5849 0.049 Uiso 0.5 1 calc R . P E 1
C39 C 0.2261(11) 0.0451(18) 0.5809(15) 0.041(5) Uani 0.5 1 d . U P E 1
C40 C 0.2781(10) 0.0058(17) 0.5378(14) 0.038(4) Uani 0.5 1 d . U P E 1
H40 H 0.2738 -0.0579 0.5215 0.046 Uiso 0.5 1 calc R . P E 1
C41 C 0.3466(10) 0.0961(16) 0.3683(13) 0.043(4) Uani 0.5 1 d . U P E 1
C42 C 0.3420(12) 0.1981(17) 0.3618(16) 0.050(6) Uani 0.5 1 d . U P E 1
H42 H 0.3771 0.2376 0.3780 0.060 Uiso 0.5 1 calc R . P E 1
C43 C 0.2858(12) 0.2385(17) 0.3318(15) 0.044(5) Uani 0.5 1 d . U P E 1
H43 H 0.2823 0.3061 0.3304 0.053 Uiso 0.5 1 calc R . P E 1
C44 C 0.2344(11) 0.1842(16) 0.3039(13) 0.041(4) Uani 0.5 1 d . U P E 1
C45 C 0.2363(9) 0.0815(15) 0.3132(11) 0.041(4) Uani 0.5 1 d . U P E 1
H45 H 0.1998 0.0430 0.2993 0.049 Uiso 0.5 1 calc R . P E 1
C46 C 0.2923(10) 0.0406(15) 0.3427(13) 0.048(5) Uani 0.5 1 d . U P E 1
H46 H 0.2947 -0.0269 0.3460 0.057 Uiso 0.5 1 calc R . P E 1
C50 C 0.7251(12) -0.5746(16) 0.5069(14) 0.086(8) Uani 0.5 1 d . U P E 1
H50A H 0.7551 -0.5758 0.4665 0.129 Uiso 0.5 1 calc GR . P E 1
H50B H 0.6953 -0.6298 0.5049 0.129 Uiso 0.5 1 calc GR . P E 1
H50C H 0.7513 -0.5771 0.5502 0.129 Uiso 0.5 1 calc GR . P E 1
C52 C 0.7156(14) -0.409(2) 0.4828(13) 0.067(6) Uani 0.5 1 d . U P E 1
H52 H 0.7608 -0.4122 0.4688 0.080 Uiso 0.5 1 calc R . P E 1
C53 C 0.683(3) -0.325(4) 0.4787(17) 0.053(5) Uani 0.5 1 d . U P E 1
H53 H 0.7042 -0.2707 0.4589 0.064 Uiso 0.5 1 calc R . P E 1
C54 C 0.6165(10) -0.3170(16) 0.5041(12) 0.050(4) Uani 0.5 1 d . U P E 1
C55 C 0.5886(10) -0.4002(14) 0.5248(12) 0.057(4) Uani 0.5 1 d . U P E 1
H55 H 0.5438 -0.3992 0.5403 0.068 Uiso 0.5 1 calc R . P E 1
C56 C 0.6218(11) -0.4861(16) 0.5246(14) 0.075(7) Uani 0.5 1 d . U P E 1
H56 H 0.6000 -0.5436 0.5375 0.090 Uiso 0.5 1 calc R . P E 1
C60 C 0.0048(11) 0.361(2) 0.1901(18) 0.055(6) Uani 0.5 1 d . U P E 1
H60A H 0.0090 0.4308 0.1942 0.082 Uiso 0.5 1 calc GR . P E 1
H60B H -0.0351 0.3402 0.2152 0.082 Uiso 0.5 1 calc GR . P E 1
H60C H 0.0011 0.3438 0.1406 0.082 Uiso 0.5 1 calc GR . P E 1
C62 C 0.1214(13) 0.357(2) 0.2177(17) 0.053(6) Uani 0.5 1 d . U P E 1
H62 H 0.1253 0.4177 0.1964 0.063 Uiso 0.5 1 calc R . P E 1
C63 C 0.1772(12) 0.3150(18) 0.2443(15) 0.050(5) Uani 0.5 1 d . U P E 1
H63 H 0.2183 0.3484 0.2425 0.060 Uiso 0.5 1 calc R . P E 1
C64 C 0.1749(11) 0.224(2) 0.2741(15) 0.041(5) Uani 0.5 1 d . U P E 1
C65 C 0.1109(10) 0.1816(18) 0.2767(12) 0.037(4) Uani 0.5 1 d . U P E 1
H65 H 0.1058 0.1206 0.2977 0.044 Uiso 0.5 1 calc R . P E 1
C66 C 0.0572(11) 0.227(2) 0.2497(15) 0.039(5) Uani 0.5 1 d . U P E 1
H66 H 0.0151 0.1963 0.2511 0.046 Uiso 0.5 1 calc R . P E 1
O1A O 0.7465(9) 0.1597(15) 0.1787(10) 0.053(4) Uani 0.5 1 d . U P F 2
O2A O 0.0629(8) 0.1881(13) 0.7019(10) 0.050(4) Uani 0.5 1 d . U P F 2
N1A N 0.482(3) 0.106(3) 0.620(2) 0.072(17) Uani 0.5 1 d D U P F 2
N2A N 0.4170(13) -0.1224(14) 0.3456(13) 0.059(6) Uani 0.5 1 d D U P F 2
N51A N 0.6883(9) -0.4835(12) 0.4329(10) 0.080(6) Uani 0.5 1 d . U P F 2
N61A N 0.0498(11) 0.299(2) 0.2276(19) 0.065(8) Uani 0.5 1 d . U P F 2
C1A C 0.4460(11) 0.0894(18) 0.4414(14) 0.044(3) Uani 0.5 1 d . U P F 2
H1A H 0.4278 0.1516 0.4586 0.053 Uiso 0.5 1 calc R . P F 2
C2A C 0.4493(13) 0.020(2) 0.5061(14) 0.043(4) Uani 0.5 1 d D U P F 2
C3A C 0.3749(12) -0.0019(18) 0.4976(14) 0.045(3) Uani 0.5 1 d . U P F 2
H3A H 0.3656 -0.0717 0.5025 0.054 Uiso 0.5 1 calc R . P F 2
C4A C 0.3859(10) 0.0270(14) 0.4179(12) 0.044(3) Uani 0.5 1 d D U P F 2
C5A C 0.4674(17) 0.065(2) 0.5715(15) 0.048(9) Uani 0.5 1 d D U P F 2
C6A C 0.4045(11) -0.0562(14) 0.3769(12) 0.044(4) Uani 0.5 1 d D U P F 2
C10A C 0.7973(14) 0.2033(16) 0.2097(14) 0.052(6) Uani 0.5 1 d . U P F 2
H10D H 0.8188 0.2466 0.1764 0.079 Uiso 0.5 1 calc GR . P F 2
H10E H 0.8295 0.1557 0.2258 0.079 Uiso 0.5 1 calc GR . P F 2
H10F H 0.7810 0.2400 0.2499 0.079 Uiso 0.5 1 calc GR . P F 2
C11A C 0.5072(10) 0.1113(15) 0.3987(10) 0.039(3) Uani 0.5 1 d D U P F 2
C12A C 0.5542(9) 0.1727(15) 0.4292(13) 0.037(4) Uani 0.5 1 d D U P F 2
H12A H 0.5461 0.1996 0.4741 0.044 Uiso 0.5 1 calc R . P F 2
C13A C 0.6123(10) 0.1940(19) 0.3937(11) 0.042(5) Uani 0.5 1 d D U P F 2
H13A H 0.6453 0.2321 0.4158 0.050 Uiso 0.5 1 calc R . P F 2
C14A C 0.6232(11) 0.1600(19) 0.3255(12) 0.039(4) Uani 0.5 1 d D U P F 2
C15A C 0.6818(10) 0.182(2) 0.2878(11) 0.040(5) Uani 0.5 1 d D U P F 2
H15A H 0.7139 0.2238 0.3079 0.048 Uiso 0.5 1 calc R . P F 2
C16A C 0.6926(10) 0.1439(15) 0.2218(11) 0.040(4) Uani 0.5 1 d D U P F 2
C17A C 0.6435(8) 0.0865(14) 0.1913(11) 0.043(4) Uani 0.5 1 d D U P F 2
H17A H 0.6504 0.0604 0.1460 0.052 Uiso 0.5 1 calc R . P F 2
C18A C 0.5858(8) 0.0679(14) 0.2264(9) 0.041(3) Uani 0.5 1 d D U P F 2
H18A H 0.5526 0.0305 0.2042 0.049 Uiso 0.5 1 calc R . P F 2
C19A C 0.5743(11) 0.1024(13) 0.2937(10) 0.037(4) Uani 0.5 1 d D U P F 2
C20A C 0.5162(10) 0.0800(15) 0.3309(10) 0.038(4) Uani 0.5 1 d D U P F 2
H20A H 0.4826 0.0429 0.3090 0.045 Uiso 0.5 1 calc R . P F 2
C21A C 0.4944(11) -0.0728(14) 0.5001(15) 0.035(5) Uani 0.5 1 d D U P F 2
C22A C 0.5600(13) -0.060(2) 0.4782(19) 0.046(6) Uani 0.5 1 d D U P F 2
H22A H 0.5777 0.0017 0.4688 0.055 Uiso 0.5 1 calc R . P F 2
C23A C 0.5976(16) -0.1413(15) 0.4709(19) 0.040(7) Uani 0.5 1 d D U P F 2
H23A H 0.6421 -0.1331 0.4555 0.048 Uiso 0.5 1 calc R . P F 2
C24A C 0.5770(12) -0.2343(15) 0.4838(16) 0.042(6) Uani 0.5 1 d D U P F 2
C25A C 0.5105(8) -0.2422(12) 0.5059(13) 0.050(5) Uani 0.5 1 d D U P F 2
H25A H 0.4926 -0.3041 0.5135 0.061 Uiso 0.5 1 calc R . P F 2
C26A C 0.4698(8) -0.1632(11) 0.5172(11) 0.043(5) Uani 0.5 1 d D U P F 2
H26A H 0.4264 -0.1706 0.5360 0.052 Uiso 0.5 1 calc R . P F 2
C30A C 0.0614(12) 0.2903(17) 0.7096(18) 0.067(7) Uani 0.5 1 d . U P F 2
H30D H 0.0518 0.3198 0.6642 0.101 Uiso 0.5 1 calc GR . P F 2
H30E H 0.1047 0.3126 0.7266 0.101 Uiso 0.5 1 calc GR . P F 2
H30F H 0.0268 0.3080 0.7433 0.101 Uiso 0.5 1 calc GR . P F 2
C31A C 0.3239(15) 0.058(2) 0.5385(15) 0.046(6) Uani 0.5 1 d . U P F 2
C32A C 0.331(2) 0.157(3) 0.540(2) 0.049(9) Uani 0.5 1 d . U P F 2
H32A H 0.3643 0.1923 0.5158 0.059 Uiso 0.5 1 calc R . P F 2
C33A C 0.286(2) 0.192(3) 0.580(3) 0.061(10) Uani 0.5 1 d . U P F 2
H33A H 0.2904 0.2556 0.5966 0.074 Uiso 0.5 1 calc R . P F 2
C34A C 0.2278(17) 0.138(2) 0.6013(18) 0.043(6) Uani 0.5 1 d . U P F 2
C35A C 0.1717(19) 0.200(2) 0.648(2) 0.052(7) Uani 0.5 1 d . U P F 2
H35A H 0.1777 0.2656 0.6589 0.062 Uiso 0.5 1 calc R . P F 2
C36A C 0.1169(12) 0.1498(16) 0.6688(13) 0.040(4) Uani 0.5 1 d . U P F 2
C37A C 0.1107(11) 0.0510(17) 0.6554(11) 0.037(4) Uani 0.5 1 d . U P F 2
H37A H 0.0723 0.0177 0.6709 0.044 Uiso 0.5 1 calc R . P F 2
C38A C 0.1570(13) 0.0054(17) 0.6222(13) 0.047(5) Uani 0.5 1 d . U P F 2
H38A H 0.1529 -0.0614 0.6149 0.056 Uiso 0.5 1 calc R . P F 2
C39A C 0.2137(13) 0.0546(19) 0.5964(14) 0.046(6) Uani 0.5 1 d . U P F 2
C40A C 0.2654(13) 0.0050(19) 0.5588(14) 0.047(5) Uani 0.5 1 d . U P F 2
H40A H 0.2611 -0.0607 0.5476 0.056 Uiso 0.5 1 calc R . P F 2
C41A C 0.3280(10) 0.0779(16) 0.3805(13) 0.042(3) Uani 0.5 1 d . U P F 2
C42A C 0.3301(12) 0.1729(17) 0.3659(17) 0.049(6) Uani 0.5 1 d . U P F 2
H42A H 0.3683 0.2097 0.3770 0.058 Uiso 0.5 1 calc R . P F 2
C43A C 0.2739(13) 0.2157(18) 0.3335(18) 0.052(7) Uani 0.5 1 d . U P F 2
H43A H 0.2750 0.2817 0.3221 0.062 Uiso 0.5 1 calc R . P F 2
C44A C 0.2194(10) 0.1645(16) 0.3189(12) 0.036(4) Uani 0.5 1 d . U P F 2
C45A C 0.2171(9) 0.0660(14) 0.3366(10) 0.038(4) Uani 0.5 1 d . U P F 2
H45A H 0.1778 0.0302 0.3278 0.045 Uiso 0.5 1 calc R . P F 2
C46A C 0.2697(10) 0.0237(16) 0.3655(14) 0.051(5) Uani 0.5 1 d . U P F 2
H46A H 0.2683 -0.0425 0.3762 0.061 Uiso 0.5 1 calc R . P F 2
C50A C 0.7238(13) -0.5706(19) 0.4145(17) 0.16(2) Uani 0.5 1 d . U P F 2
H50D H 0.7717 -0.5599 0.4190 0.239 Uiso 0.5 1 calc R . P F 2
H50E H 0.7102 -0.6221 0.4461 0.239 Uiso 0.5 1 calc R . P F 2
H50F H 0.7133 -0.5883 0.3661 0.239 Uiso 0.5 1 calc R . P F 2
C52A C 0.7190(13) -0.3983(18) 0.4538(16) 0.072(7) Uani 0.5 1 d . U P F 2
H52A H 0.7661 -0.3961 0.4562 0.086 Uiso 0.5 1 calc R . P F 2
C53A C 0.683(3) -0.316(4) 0.471(2) 0.092(15) Uani 0.5 1 d . U P F 2
H53A H 0.7053 -0.2602 0.4858 0.111 Uiso 0.5 1 calc R . P F 2
C54A C 0.6154(10) -0.3184(14) 0.4673(12) 0.051(5) Uani 0.5 1 d . U P F 2
C55A C 0.5843(11) -0.4060(15) 0.4450(16) 0.088(8) Uani 0.5 1 d . U P F 2
H55A H 0.5373 -0.4085 0.4409 0.106 Uiso 0.5 1 calc R . P F 2
C56A C 0.6201(12) -0.4838(17) 0.4299(15) 0.103(10) Uani 0.5 1 d . U P F 2
H56A H 0.5977 -0.5408 0.4168 0.124 Uiso 0.5 1 calc R . P F 2
C60A C -0.0107(13) 0.346(3) 0.199(3) 0.092(15) Uani 0.5 1 d . U P F 2
H60D H -0.0061 0.4153 0.2034 0.139 Uiso 0.5 1 calc GR . P F 2
H60E H -0.0498 0.3248 0.2253 0.139 Uiso 0.5 1 calc GR . P F 2
H60F H -0.0160 0.3290 0.1496 0.139 Uiso 0.5 1 calc GR . P F 2
C62A C 0.1118(16) 0.335(3) 0.220(3) 0.096(16) Uani 0.5 1 d . U P F 2
H62A H 0.1174 0.3932 0.1954 0.115 Uiso 0.5 1 calc R . P F 2
C63A C 0.1669(14) 0.290(2) 0.247(2) 0.086(13) Uani 0.5 1 d . U P F 2
H63A H 0.2100 0.3149 0.2380 0.103 Uiso 0.5 1 calc R . P F 2
C64A C 0.1596(11) 0.2127(19) 0.2849(15) 0.040(4) Uani 0.5 1 d . U P F 2
C65A C 0.0950(10) 0.1767(19) 0.2954(15) 0.043(5) Uani 0.5 1 d . U P F 2
H65A H 0.0882 0.1217 0.3236 0.052 Uiso 0.5 1 calc R . P F 2
C66A C 0.0419(11) 0.222(2) 0.2647(17) 0.044(5) Uani 0.5 1 d . U P F 2
H66A H -0.0015 0.1963 0.2706 0.053 Uiso 0.5 1 calc R . P F 2
N4SA N 0.4340(14) 0.5150(19) 0.8248(14) 0.058(5) Uani 0.3 1 d D U P G 2
C5SA C 0.4180(17) 0.569(2) 0.7779(16) 0.061(6) Uani 0.3 1 d D U P G 2
C6SA C 0.4269(19) 0.619(3) 0.7052(17) 0.059(6) Uani 0.3 1 d D U P G 2
H6SA H 0.3906 0.5997 0.6740 0.089 Uiso 0.3 1 calc GR . P G 2
H6SB H 0.4695 0.5993 0.6846 0.089 Uiso 0.3 1 calc GR . P G 2
H6SC H 0.4263 0.6880 0.7114 0.089 Uiso 0.3 1 calc GR . P G 2
N1SA N 0.308(2) 0.768(3) 0.472(2) 0.083(10) Uani 0.3333 1 d . U P H 2
C2SA C 0.323(2) 0.718(3) 0.418(3) 0.072(8) Uani 0.3333 1 d . U P H 2
C3SA C 0.3646(18) 0.653(3) 0.368(2) 0.074(8) Uani 0.3333 1 d . U P H 2
H3SA H 0.3349 0.6210 0.3353 0.111 Uiso 0.3333 1 calc GR . P H 2
H3SB H 0.3882 0.6052 0.3964 0.111 Uiso 0.3333 1 calc GR . P H 2
H3SC H 0.3968 0.6919 0.3427 0.111 Uiso 0.3333 1 calc GR . P H 2
N4S N 0.4003(12) 0.6009(17) 0.7162(12) 0.074(5) Uani 0.45 1 d D U P I 1
C5S C 0.3867(12) 0.6352(17) 0.6606(12) 0.061(4) Uani 0.45 1 d D U P I 1
C6S C 0.3503(12) 0.6681(18) 0.5996(13) 0.068(5) Uani 0.45 1 d D U P I 1
H6SD H 0.3740 0.6491 0.5571 0.102 Uiso 0.45 1 calc GR . P I 1
H6SE H 0.3464 0.7377 0.6011 0.102 Uiso 0.45 1 calc GR . P I 1
H6SF H 0.3058 0.6396 0.5995 0.102 Uiso 0.45 1 calc GR . P I 1
N1S N 0.3190(13) 0.7733(17) 0.4392(11) 0.088(6) Uani 0.6667 1 d . U P J 1
C2S C 0.3647(15) 0.7333(17) 0.4192(12) 0.094(6) Uani 0.6667 1 d . U P J 1
C3S C 0.4284(13) 0.6826(15) 0.3942(14) 0.102(7) Uani 0.6667 1 d . U P J 1
H3SD H 0.4188 0.6152 0.3854 0.153 Uiso 0.6667 1 calc GR . P J 1
H3SE H 0.4628 0.6879 0.4304 0.153 Uiso 0.6667 1 calc GR . P J 1
H3SF H 0.4442 0.7127 0.3509 0.153 Uiso 0.6667 1 calc GR . P J 1

loop_
_atom_site_aniso_label
_atom_site_aniso_U_11
_atom_site_aniso_U_22
_atom_site_aniso_U_33
_atom_site_aniso_U_23
_atom_site_aniso_U_13
_atom_site_aniso_U_12
P1 0.080(4) 0.070(4) 0.138(7) -0.019(4) 0.018(4) -0.012(3)
F1 0.090(5) 0.084(5) 0.143(7) -0.016(5) 0.019(5) -0.013(4)
F2 0.094(5) 0.085(6) 0.148(7) -0.017(5) 0.024(5) -0.010(4)
F3 0.090(5) 0.082(5) 0.149(8) -0.017(5) 0.013(5) -0.010(4)
F4 0.080(6) 0.080(5) 0.146(7) -0.024(5) 0.018(5) -0.008(4)
F5 0.093(5) 0.088(5) 0.146(8) -0.019(5) 0.019(4) -0.003(4)
F6 0.109(6) 0.078(5) 0.142(7) -0.017(4) 0.016(5) -0.013(4)
P1A 0.072(4) 0.054(3) 0.108(5) 0.002(3) 0.011(3) -0.014(3)
F1A 0.082(4) 0.061(5) 0.113(6) 0.007(4) 0.012(4) -0.008(3)
F2A 0.088(5) 0.061(5) 0.121(6) 0.007(4) 0.016(4) -0.012(4)
F3A 0.094(5) 0.064(4) 0.112(6) 0.004(4) 0.007(4) -0.008(3)
F4A 0.087(5) 0.064(5) 0.120(6) 0.004(4) 0.004(4) -0.018(4)
F5A 0.078(5) 0.059(4) 0.134(7) 0.003(4) 0.006(4) -0.013(3)
F6A 0.080(4) 0.078(5) 0.117(6) -0.005(4) 0.012(4) -0.016(4)
P2A 0.063(3) 0.074(3) 0.113(5) -0.008(3) -0.005(3) -0.004(2)
F11A 0.064(4) 0.081(5) 0.123(6) -0.007(4) -0.005(4) -0.005(3)
F12A 0.078(4) 0.086(5) 0.121(6) -0.008(4) -0.001(4) -0.009(3)
F13A 0.076(4) 0.086(5) 0.121(6) -0.010(4) -0.009(4) 0.001(3)
F14A 0.066(5) 0.079(5) 0.116(5) -0.009(4) -0.005(4) -0.002(3)
F15A 0.063(4) 0.076(5) 0.121(6) -0.010(4) -0.006(4) -0.005(3)
F16A 0.072(5) 0.086(4) 0.124(5) -0.015(4) -0.007(4) -0.002(3)
P2 0.090(4) 0.052(3) 0.189(8) -0.003(4) 0.014(4) -0.021(3)
F11 0.101(6) 0.059(4) 0.190(8) -0.003(5) 0.012(5) -0.024(4)
F12 0.100(6) 0.061(4) 0.195(8) -0.001(5) 0.013(5) -0.022(4)
F13 0.099(4) 0.068(5) 0.199(9) 0.000(5) 0.012(5) -0.017(3)
F14 0.113(6) 0.062(4) 0.195(8) -0.005(5) 0.015(5) -0.025(4)
F15 0.099(4) 0.073(5) 0.192(9) -0.005(5) 0.010(5) -0.016(3)
F16 0.108(6) 0.056(4) 0.190(8) 0.000(5) 0.007(5) -0.017(4)
O1 0.031(6) 0.073(12) 0.050(7) -0.020(6) -0.017(6) -0.001(6)
O2 0.041(5) 0.040(6) 0.063(8) 0.009(6) 0.006(5) 0.000(4)
N1 0.034(10) 0.038(12) 0.036(12) 0.001(8) -0.002(7) -0.003(10)
N2 0.060(14) 0.047(11) 0.042(12) 0.002(9) -0.001(9) 0.011(9)
N51 0.053(5) 0.057(5) 0.088(12) -0.007(5) -0.003(6) 0.008(4)
N61 0.033(6) 0.055(6) 0.056(12) 0.016(7) 0.004(5) 0.003(4)
C1 0.041(6) 0.050(7) 0.044(6) 0.002(5) -0.003(5) 0.000(5)
C2 0.039(7) 0.049(10) 0.044(6) 0.002(6) -0.001(5) 0.002(6)
C3 0.039(6) 0.045(8) 0.047(7) 0.002(5) -0.001(5) 0.004(5)
C4 0.039(5) 0.044(7) 0.046(6) 0.001(4) -0.002(4) 0.004(4)
C5 0.036(8) 0.038(9) 0.034(9) 0.002(6) 0.012(6) -0.001(6)
C6 0.027(10) 0.060(13) 0.049(13) 0.015(11) -0.017(9) 0.007(9)
C10 0.032(7) 0.057(11) 0.053(9) -0.015(8) -0.019(6) 0.000(6)
C11 0.042(6) 0.056(11) 0.043(8) 0.005(7) -0.003(6) -0.001(6)
C12 0.040(12) 0.061(13) 0.050(12) 0.022(10) -0.010(11) -0.005(12)
C13 0.043(11) 0.045(10) 0.041(11) 0.005(9) -0.008(10) -0.014(12)
C14 0.030(11) 0.040(11) 0.044(11) 0.006(8) -0.013(10) 0.001(9)
C15 0.042(11) 0.028(9) 0.039(11) 0.003(7) -0.003(9) 0.014(10)
C16 0.033(7) 0.054(12) 0.054(9) -0.020(9) -0.015(6) 0.003(6)
C17 0.041(11) 0.089(17) 0.039(12) -0.007(12) 0.012(10) 0.000(11)
C18 0.047(7) 0.064(7) 0.048(7) -0.003(6) -0.006(6) -0.004(6)
C19 0.034(12) 0.049(13) 0.043(11) 0.007(10) 0.000(10) 0.010(9)
C20 0.049(14) 0.038(12) 0.058(14) -0.011(10) -0.019(10) -0.004(9)
C21 0.030(7) 0.044(6) 0.043(10) -0.006(6) -0.009(6) -0.003(5)
C22 0.042(7) 0.054(6) 0.073(16) 0.004(8) 0.010(9) 0.005(5)
C23 0.036(7) 0.051(5) 0.049(13) -0.005(6) -0.004(8) 0.001(4)
C24 0.043(7) 0.052(5) 0.063(14) 0.000(6) 0.007(9) 0.005(4)
C25 0.043(6) 0.048(5) 0.063(9) 0.003(6) 0.008(6) 0.006(4)
C26 0.036(6) 0.046(5) 0.056(9) -0.002(6) 0.001(6) 0.002(5)
C30 0.052(10) 0.040(7) 0.073(13) 0.009(7) 0.030(10) -0.006(5)
C31 0.031(5) 0.045(6) 0.047(10) 0.006(6) -0.006(6) 0.003(4)
C32 0.033(5) 0.044(6) 0.043(14) 0.007(7) -0.006(6) 0.003(4)
C33 0.035(5) 0.041(5) 0.048(11) 0.007(6) -0.003(6) 0.001(4)
C34 0.034(5) 0.040(5) 0.042(11) 0.009(5) -0.006(6) 0.003(4)
C35 0.040(6) 0.041(6) 0.061(14) 0.005(6) 0.005(8) 0.001(4)
C36 0.042(6) 0.044(6) 0.065(13) 0.004(6) 0.007(7) -0.001(5)
C37 0.040(6) 0.043(6) 0.067(13) 0.004(6) 0.006(8) 0.000(5)
C38 0.031(5) 0.041(5) 0.051(10) 0.008(5) -0.004(5) 0.002(4)
C39 0.032(5) 0.040(5) 0.050(11) 0.006(5) -0.004(6) 0.002(4)
C40 0.030(5) 0.043(5) 0.043(9) 0.008(6) -0.009(5) 0.004(4)
C41 0.040(5) 0.044(6) 0.046(8) 0.000(5) -0.002(5) 0.003(4)
C42 0.042(6) 0.045(6) 0.062(14) 0.002(5) -0.010(8) 0.003(4)
C43 0.038(6) 0.046(6) 0.049(12) 0.002(4) -0.002(7) 0.003(4)
C44 0.035(5) 0.046(5) 0.040(10) 0.001(4) 0.003(6) 0.004(4)
C45 0.038(5) 0.046(5) 0.038(10) 0.001(4) 0.002(6) 0.003(4)
C46 0.042(6) 0.045(6) 0.056(12) 0.000(4) -0.007(7) 0.003(4)
C50 0.063(7) 0.061(6) 0.13(2) -0.001(7) 0.004(10) 0.015(5)
C52 0.051(5) 0.058(5) 0.091(17) -0.006(6) -0.001(7) 0.010(4)
C53 0.042(5) 0.055(5) 0.063(13) -0.009(5) -0.003(6) 0.005(4)
C54 0.042(5) 0.052(4) 0.056(11) -0.007(5) -0.004(6) 0.005(3)
C55 0.046(5) 0.053(4) 0.071(12) -0.003(5) -0.003(6) 0.004(3)
C56 0.056(5) 0.057(5) 0.113(19) 0.001(6) 0.004(7) 0.009(4)
C60 0.033(6) 0.061(9) 0.071(15) 0.026(10) 0.003(7) 0.000(5)
C62 0.033(5) 0.057(6) 0.068(14) 0.019(8) 0.003(5) 0.002(5)
C63 0.034(6) 0.053(6) 0.062(13) 0.013(7) 0.002(5) 0.003(4)
C64 0.034(5) 0.049(6) 0.039(11) 0.003(6) 0.004(5) 0.004(4)
C65 0.034(5) 0.048(6) 0.029(10) 0.000(6) 0.005(5) 0.004(4)
C66 0.033(5) 0.050(6) 0.032(11) 0.005(6) 0.006(5) 0.004(5)
O1A 0.043(6) 0.071(9) 0.045(6) -0.016(5) -0.002(5) -0.007(5)
O2A 0.048(5) 0.042(7) 0.060(8) -0.005(7) 0.005(5) -0.004(5)
N1A 0.071(17) 0.072(17) 0.072(17) 0.001(4) 0.002(4) 0.001(4)
N2A 0.079(17) 0.047(7) 0.052(12) -0.001(8) 0.010(9) 0.006(7)
N51A 0.053(5) 0.043(5) 0.145(17) 0.018(7) 0.026(7) -0.001(4)
N61A 0.031(6) 0.077(10) 0.087(16) 0.039(11) 0.003(6) -0.002(5)
C1A 0.040(5) 0.048(6) 0.045(5) -0.003(4) -0.003(3) 0.003(4)
C2A 0.041(6) 0.045(9) 0.045(5) -0.005(5) -0.003(4) 0.004(5)
C3A 0.041(6) 0.049(7) 0.047(5) -0.002(4) -0.003(4) 0.003(4)
C4A 0.039(4) 0.046(5) 0.046(5) -0.003(4) -0.004(3) 0.004(3)
C5A 0.046(10) 0.047(11) 0.051(11) 0.007(7) 0.003(6) 0.004(7)
C6A 0.038(7) 0.046(5) 0.046(7) -0.002(5) -0.005(5) 0.005(4)
C10A 0.042(6) 0.060(11) 0.056(10) -0.016(8) -0.007(6) -0.001(7)
C11A 0.036(5) 0.044(7) 0.037(4) -0.004(4) -0.009(4) 0.004(4)
C12A 0.034(6) 0.040(7) 0.037(5) -0.001(5) -0.012(4) 0.008(6)
C13A 0.038(6) 0.050(10) 0.039(5) -0.007(5) -0.009(4) 0.002(6)
C14A 0.035(5) 0.045(8) 0.037(4) -0.004(5) -0.011(4) 0.006(6)
C15A 0.036(6) 0.047(10) 0.037(5) -0.006(6) -0.010(5) 0.004(7)
C16A 0.035(5) 0.048(8) 0.036(5) -0.006(5) -0.011(4) 0.006(5)
C17A 0.037(5) 0.054(8) 0.037(5) -0.009(5) -0.009(4) 0.002(5)
C18A 0.036(5) 0.049(7) 0.037(4) -0.006(4) -0.011(4) 0.006(5)
C19A 0.034(5) 0.041(9) 0.036(4) -0.002(4) -0.012(4) 0.008(5)
C20A 0.034(5) 0.042(8) 0.036(4) -0.003(5) -0.011(4) 0.007(5)
C21A 0.032(7) 0.041(5) 0.033(10) -0.001(5) -0.003(6) 0.001(4)
C22A 0.035(7) 0.042(5) 0.060(17) 0.000(5) 0.005(6) 0.001(4)
C23A 0.033(6) 0.042(5) 0.045(17) -0.001(6) 0.000(7) 0.001(4)
C24A 0.032(5) 0.042(5) 0.052(16) 0.000(5) 0.002(7) 0.002(4)
C25A 0.034(5) 0.040(5) 0.077(13) 0.003(5) 0.009(6) 0.003(4)
C26A 0.033(6) 0.041(5) 0.056(12) 0.002(6) 0.003(6) 0.003(4)
C30A 0.051(10) 0.043(7) 0.108(19) -0.011(8) 0.016(11) -0.004(5)
C31A 0.050(7) 0.047(6) 0.041(13) 0.002(6) 0.001(7) -0.002(5)
C32A 0.049(8) 0.046(6) 0.053(19) 0.002(7) 0.003(11) -0.001(5)
C33A 0.058(8) 0.048(6) 0.08(2) -0.007(7) 0.019(11) -0.007(5)
C34A 0.047(6) 0.045(5) 0.039(13) 0.004(5) -0.003(7) -0.001(4)
C35A 0.052(7) 0.046(6) 0.057(15) -0.001(6) 0.006(9) -0.003(5)
C36A 0.045(5) 0.042(6) 0.034(9) 0.004(5) -0.005(5) 0.001(4)
C37A 0.045(6) 0.041(6) 0.023(9) 0.006(5) -0.008(5) 0.001(4)
C38A 0.051(6) 0.044(5) 0.046(12) 0.000(5) 0.003(6) -0.002(4)
C39A 0.050(7) 0.045(5) 0.042(12) 0.003(5) 0.001(7) -0.002(4)
C40A 0.050(7) 0.046(5) 0.044(12) 0.001(6) 0.002(6) -0.002(4)
C41A 0.037(5) 0.044(5) 0.046(7) -0.002(4) -0.002(4) 0.002(3)
C42A 0.038(5) 0.045(5) 0.064(14) 0.001(5) -0.005(6) 0.001(4)
C43A 0.038(5) 0.046(5) 0.070(16) 0.006(6) -0.006(7) -0.001(4)
C44A 0.032(5) 0.045(5) 0.031(9) -0.002(4) 0.009(5) 0.002(4)
C45A 0.034(5) 0.046(5) 0.034(10) -0.001(5) 0.004(5) 0.001(4)
C46A 0.041(5) 0.046(5) 0.065(14) 0.004(5) -0.010(7) -0.001(4)
C50A 0.056(8) 0.060(7) 0.36(6) -0.042(18) 0.033(12) 0.000(6)
C52A 0.049(6) 0.039(6) 0.13(2) 0.027(8) 0.021(7) 0.002(4)
C53A 0.044(6) 0.046(7) 0.19(4) 0.003(14) 0.010(8) 0.002(4)
C54A 0.044(6) 0.039(5) 0.070(13) 0.029(6) 0.016(8) 0.000(4)
C55A 0.048(5) 0.051(6) 0.17(2) -0.005(10) 0.016(7) -0.002(4)
C56A 0.053(5) 0.053(6) 0.20(3) -0.011(11) 0.024(7) -0.001(4)
C60A 0.032(6) 0.101(16) 0.14(3) 0.07(2) -0.004(8) -0.004(7)
C62A 0.033(6) 0.101(15) 0.15(3) 0.08(2) -0.006(7) -0.007(5)
C63A 0.032(6) 0.093(14) 0.13(3) 0.069(18) -0.002(6) -0.006(5)
C64A 0.031(5) 0.049(6) 0.038(9) 0.005(6) 0.008(4) 0.001(4)
C65A 0.031(5) 0.055(7) 0.044(12) 0.010(8) 0.007(5) -0.001(4)
C66A 0.033(5) 0.057(7) 0.043(13) 0.009(8) 0.007(5) 0.001(5)
N4SA 0.058(6) 0.059(6) 0.058(5) -0.001(3) 0.001(3) -0.001(3)
C5SA 0.059(7) 0.062(6) 0.060(6) 0.001(4) 0.000(3) -0.002(4)
C6SA 0.059(7) 0.060(6) 0.060(6) 0.000(3) 0.001(3) -0.001(3)
N1SA 0.086(18) 0.061(15) 0.102(15) -0.009(14) 0.029(14) -0.031(12)
C2SA 0.066(12) 0.055(13) 0.096(14) -0.004(12) 0.019(11) -0.026(10)
C3SA 0.074(8) 0.074(8) 0.074(8) 0.0003(15) -0.0003(15) -0.0001(15)
N4S 0.075(5) 0.074(5) 0.072(5) 0.000(3) 0.000(3) -0.001(3)
C5S 0.061(6) 0.058(6) 0.065(4) -0.006(3) 0.005(3) 0.001(4)
C6S 0.067(5) 0.068(5) 0.069(5) -0.002(3) 0.001(3) -0.001(3)
N1S 0.128(13) 0.071(11) 0.065(12) -0.002(10) -0.008(9) 0.015(8)
C2S 0.136(14) 0.066(12) 0.081(15) 0.013(10) 0.007(11) 0.018(10)
C3S 0.141(14) 0.064(11) 0.099(17) 0.019(11) 0.018(12) 0.019(9)

loop_
_atom_type_symbol
_atom_type_description
_atom_type_scat_dispersion_real
_atom_type_scat_dispersion_imag
_atom_type_scat_source
C C 0.0181 0.0091 'International Tables Vol C Tables 4.2.6.8 and 6.1.1.4'
H H 0.0000 0.0000 'International Tables Vol C Tables 4.2.6.8 and 6.1.1.4'
F F 0.0727 0.0534 'International Tables Vol C Tables 4.2.6.8 and 6.1.1.4'
N N 0.0311 0.0180 'International Tables Vol C Tables 4.2.6.8 and 6.1.1.4'
O O 0.0492 0.0322 'International Tables Vol C Tables 4.2.6.8 and 6.1.1.4'
P P 0.2955 0.4335 'International Tables Vol C Tables 4.2.6.8 and 6.1.1.4'

loop_
_geom_angle_atom_site_label_1
_geom_angle_atom_site_label_2
_geom_angle_atom_site_label_3
_geom_angle
F1 P1 F2 163.4(14)
F1 P1 F4 84.1(13)
F1 P1 F5 92.7(13)
F1 P1 F6 93.5(14)
F2 P1 F4 102.6(15)
F2 P1 F5 72.6(12)
F3 P1 F1 98.5(14)
F3 P1 F2 96.3(13)
F3 P1 F4 92.8(14)
F3 P1 F5 168.8(16)
F3 P1 F6 96.1(13)
F4 P1 F5 88.9(12)
F6 P1 F2 77.5(12)
F6 P1 F4 171.0(17)
F6 P1 F5 82.6(13)
F2A P1A F1A 156.6(11)
F2A P1A F3A 74.8(10)
F3A P1A F1A 81.9(10)
F4A P1A F1A 92.7(11)
F4A P1A F2A 86.0(13)
F4A P1A F3A 83.0(11)
F4A P1A F6A 174.5(13)
F5A P1A F1A 92.3(10)
F5A P1A F2A 111.1(11)
F5A P1A F3A 172.3(14)
F5A P1A F4A 92.4(11)
F5A P1A F6A 92.3(11)
F6A P1A F1A 84.4(11)
F6A P1A F2A 94.9(12)
F6A P1A F3A 92.0(11)
F11A P2A F13A 87.8(9)
F11A P2A F14A 89.5(10)
F11A P2A F15A 88.2(9)
F11A P2A F16A 90.1(10)
F12A P2A F11A 176.8(10)
F12A P2A F13A 90.0(9)
F12A P2A F14A 88.2(9)
F12A P2A F15A 94.1(9)
F12A P2A F16A 92.2(10)
F13A P2A F14A 88.7(9)
F13A P2A F15A 175.7(9)
F14A P2A F15A 93.0(9)
F16A P2A F13A 90.6(9)
F16A P2A F14A 179.2(9)
F16A P2A F15A 87.7(9)
F11 P2 F12 172.8(11)
F11 P2 F13 89.3(11)
F11 P2 F14 91.7(11)
F11 P2 F15 105.0(12)
F11 P2 F16 86.4(11)
F12 P2 F13 83.6(11)
F12 P2 F16 93.2(12)
F13 P2 F16 80.8(11)
F14 P2 F12 88.1(12)
F14 P2 F13 94.5(11)
F14 P2 F15 100.1(12)
F14 P2 F16 175.0(12)
F15 P2 F12 82.1(11)
F15 P2 F13 159.1(15)
F15 P2 F16 84.9(12)
C16 O1 C10 116.1(16)
C36 O2 C30 119.8(17)
C52 N51 C50 117(2)
C52 N51 C56 122(2)
C56 N51 C50 120.9(19)
C62 N61 C60 122(2)
C62 N61 C66 118(2)
C66 N61 C60 119.8(18)
C4 C1 C2 89.7(15)
C11 C1 C2 123.7(19)
C11 C1 C4 126(2)
C3 C2 C1 87.0(17)
C5 C2 C1 113(2)
C5 C2 C3 120(2)
C5 C2 C21 109(2)
C21 C2 C1 116(2)
C21 C2 C3 110.8(18)
C2 C3 C4 89.5(15)
C31 C3 C2 118(2)
C31 C3 C4 117(2)
C1 C4 C3 87.1(15)
C6 C4 C1 110.0(17)
C6 C4 C3 109.2(16)
C6 C4 C41 110.9(18)
C41 C4 C1 121.9(17)
C41 C4 C3 115.3(16)
N1 C5 C2 175(3)
N2 C6 C4 174(2)
C12 C11 C1 120.1(17)
C12 C11 C20 118.7(18)
C20 C11 C1 121.1(18)
C13 C12 C11 120.9(18)
C12 C13 C14 120.3(17)
C13 C14 C15 120.4(15)
C13 C14 C19 119.4(15)
C15 C14 C19 120.2(15)
C16 C15 C14 119.8(17)
O1 C16 C15 126.3(16)
O1 C16 C17 113.1(16)
C15 C16 C17 120.6(18)
C18 C17 C16 119.9(18)
C17 C18 C19 120.2(17)
C18 C19 C14 119.2(15)
C20 C19 C14 119.1(15)
C20 C19 C18 121.5(16)
C11 C20 C19 121.4(16)
C22 C21 C2 130(2)
C22 C21 C26 115(2)
C26 C21 C2 114.6(18)
C23 C22 C21 127(3)
C22 C23 C24 114(3)
C23 C24 C25 124(3)
C23 C24 C54 116(2)
C25 C24 C54 120(2)
C26 C25 C24 117.6(19)
C25 C26 C21 122.6(17)
C3 C31 C32 128(2)
C40 C31 C3 120(2)
C40 C31 C32 111(2)
C33 C32 C31 129(3)
C34 C33 C32 122(3)
C33 C34 C39 108(2)
C35 C34 C33 131(3)
C35 C34 C39 121(3)
C34 C35 C36 123(3)
O2 C36 C35 123(2)
O2 C36 C37 116(2)
C37 C36 C35 121(2)
C38 C37 C36 122(2)
C37 C38 C39 120(2)
C38 C39 C34 113(2)
C38 C39 C40 121(2)
C40 C39 C34 126(2)
C31 C40 C39 123(2)
C42 C41 C4 123.4(18)
C46 C41 C4 119.0(18)
C46 C41 C42 117.5(19)
C43 C42 C41 120(2)
C42 C43 C44 123(2)
C43 C44 C45 118.5(19)
C43 C44 C64 124(2)
C64 C44 C45 117.3(18)
C46 C45 C44 118.8(18)
C45 C46 C41 122.5(19)
N51 C52 C53 121(3)
C52 C53 C54 120(4)
C53 C54 C24 123(3)
C55 C54 C24 121.7(19)
C55 C54 C53 115(3)
C54 C55 C56 123(2)
N51 C56 C55 118(2)
N61 C62 C63 123(2)
C62 C63 C64 121(2)
C63 C64 C44 119.4(18)
C63 C64 C65 115(2)
C65 C64 C44 125(2)
C66 C65 C64 121(2)
C65 C66 N61 121.3(19)
C10A O1A C16A 114.3(17)
C36A O2A C30A 117.0(17)
C52A N51A C50A 125(2)
C56A N51A C50A 118(2)
C56A N51A C52A 117.0(19)
C62A N61A C60A 123(2)
C66A N61A C60A 117.9(18)
C66A N61A C62A 119(2)
C4A C1A C2A 84.8(15)
C11A C1A C2A 121.0(18)
C11A C1A C4A 126.3(19)
C1A C2A C21A 118(2)
C3A C2A C1A 89.9(18)
C3A C2A C21A 113.0(18)
C5A C2A C1A 115(2)
C5A C2A C3A 115(2)
C5A C2A C21A 106(2)
C2A C3A C4A 85.2(16)
C2A C3A C31A 119(2)
C31A C3A C4A 116(2)
C1A C4A C3A 88.6(16)
C6A C4A C1A 113.9(17)
C6A C4A C3A 110.3(18)
C6A C4A C41A 108.4(18)
C41A C4A C1A 117.4(17)
C41A C4A C3A 117.2(16)
N1A C5A C2A 175(4)
N2A C6A C4A 178(3)
C12A C11A C1A 116.7(17)
C20A C11A C1A 123.4(17)
C20A C11A C12A 119.8(19)
C13A C12A C11A 120(2)
C12A C13A C14A 121(2)
C13A C14A C15A 121.8(19)
C13A C14A C19A 119.0(19)
C19A C14A C15A 119.2(18)
C16A C15A C14A 120(2)
O1A C16A C15A 127.1(19)
O1A C16A C17A 113.4(16)
C15A C16A C17A 119.3(19)
C18A C17A C16A 120.3(17)
C17A C18A C19A 121.9(17)
C18A C19A C14A 118.7(18)
C18A C19A C20A 121.9(17)
C20A C19A C14A 119.4(17)
C11A C20A C19A 120.9(18)
C22A C21A C2A 117.2(18)
C22A C21A C26A 122(2)
C26A C21A C2A 121.3(17)
C23A C22A C21A 116(2)
C22A C23A C24A 127(2)
C23A C24A C25A 114(2)
C23A C24A C54A 124.6(18)
C25A C24A C54A 120.6(17)
C26A C25A C24A 122.8(16)
C25A C26A C21A 118.4(16)
C32A C31A C3A 119(3)
C32A C31A C40A 127(3)
C40A C31A C3A 113(2)
C33A C32A C31A 108(3)
C32A C33A C34A 123(3)
C33A C34A C35A 115(3)
C39A C34A C33A 132(3)
C39A C34A C35A 113(3)
C36A C35A C34A 115(2)
O2A C36A C35A 125(2)
O2A C36A C37A 113(2)
C35A C36A C37A 121(2)
C38A C37A C36A 121(2)
C37A C38A C39A 120(2)
C34A C39A C38A 129(3)
C34A C39A C40A 110(3)
C38A C39A C40A 121(2)
C39A C40A C31A 118(2)
C42A C41A C4A 121.6(18)
C42A C41A C46A 120.4(19)
C46A C41A C4A 117.8(18)
C41A C42A C43A 118.5(19)
C44A C43A C42A 121(2)
C43A C44A C45A 119.8(19)
C43A C44A C64A 119.8(19)
C45A C44A C64A 120.3(17)
C46A C45A C44A 120.3(18)
C45A C46A C41A 119.9(19)
C53A C52A N51A 123(3)
C54A C53A C52A 119(4)
C53A C54A C24A 120(3)
C53A C54A C55A 118(3)
C55A C54A C24A 121.9(19)
C56A C55A C54A 122(2)
C55A C56A N51A 122(2)
N61A C62A C63A 122(2)
C64A C63A C62A 120(2)
C63A C64A C44A 120.9(19)
C63A C64A C65A 118(2)
C65A C64A C44A 120.6(18)
C66A C65A C64A 120(2)
N61A C66A C65A 121(2)
N4SA C5SA C6SA 154(3)
N1SA C2SA C3SA 159(5)
N4S C5S C6S 163(3)
N1S C2S C3S 177(3)

loop_
_geom_bond_atom_site_label_1
_geom_bond_atom_site_label_2
_geom_bond_distance
P1 F1 1.541(17)
P1 F2 1.556(17)
P1 F3 1.522(17)
P1 F4 1.556(17)
P1 F5 1.599(17)
P1 F6 1.546(17)
P1A F1A 1.617(15)
P1A F2A 1.595(15)
P1A F3A 1.609(15)
P1A F4A 1.572(16)
P1A F5A 1.565(15)
P1A F6A 1.584(16)
P2A F11A 1.563(14)
P2A F12A 1.557(15)
P2A F13A 1.578(14)
P2A F14A 1.591(15)
P2A F15A 1.616(14)
P2A F16A 1.566(15)
P2 F11 1.545(16)
P2 F12 1.612(17)
P2 F13 1.618(16)
P2 F14 1.556(17)
P2 F15 1.561(17)
P2 F16 1.625(17)
O1 C10 1.39(2)
O1 C16 1.34(3)
O2 C30 1.45(3)
O2 C36 1.33(3)
N1 C5 1.146(19)
N2 C6 1.153(18)
N51 C50 1.48(3)
N51 C52 1.31(3)
N51 C56 1.33(3)
N61 C60 1.44(3)
N61 C62 1.31(3)
N61 C66 1.38(3)
C1 C2 1.61(3)
C1 C4 1.58(3)
C1 C11 1.51(3)
C2 C3 1.58(3)
C2 C5 1.47(2)
C2 C21 1.53(4)
C3 C4 1.61(3)
C3 C31 1.48(3)
C4 C6 1.457(19)
C4 C41 1.47(3)
C11 C12 1.386(18)
C11 C20 1.386(17)
C12 C13 1.383(18)
C13 C14 1.389(17)
C14 C15 1.398(17)
C14 C19 1.404(17)
C15 C16 1.378(17)
C16 C17 1.398(17)
C17 C18 1.387(17)
C18 C19 1.401(17)
C19 C20 1.387(17)
C21 C22 1.39(2)
C21 C26 1.395(19)
C22 C23 1.39(2)
C23 C24 1.39(2)
C24 C25 1.403(19)
C24 C54 1.53(3)
C25 C26 1.385(18)
C31 C32 1.50(5)
C31 C40 1.36(3)
C32 C33 1.42(4)
C33 C34 1.40(4)
C34 C35 1.21(5)
C34 C39 1.61(4)
C35 C36 1.40(4)
C36 C37 1.38(3)
C37 C38 1.37(3)
C38 C39 1.44(3)
C39 C40 1.44(3)
C41 C42 1.44(3)
C41 C46 1.43(3)
C42 C43 1.39(3)
C43 C44 1.39(3)
C44 C45 1.45(3)
C44 C64 1.44(3)
C45 C46 1.38(3)
C52 C53 1.35(6)
C53 C54 1.42(5)
C54 C55 1.35(3)
C55 C56 1.38(3)
C62 C63 1.36(3)
C63 C64 1.39(3)
C64 C65 1.42(3)
C65 C66 1.35(3)
O1A C10A 1.33(3)
O1A C16A 1.38(2)
O2A C30A 1.44(3)
O2A C36A 1.37(3)
N1A C5A 1.13(2)
N2A C6A 1.132(18)
N51A C50A 1.46(3)
N51A C52A 1.40(3)
N51A C56A 1.37(3)
N61A C60A 1.49(3)
N61A C62A 1.35(3)
N61A C66A 1.30(3)
C1A C2A 1.58(3)
C1A C4A 1.56(3)
C1A C11A 1.51(3)
C2A C3A 1.54(3)
C2A C5A 1.45(2)
C2A C21A 1.59(4)
C3A C4A 1.59(3)
C3A C31A 1.54(4)
C4A C6A 1.455(19)
C4A C41A 1.54(3)
C11A C12A 1.405(18)
C11A C20A 1.380(18)
C12A C13A 1.384(18)
C13A C14A 1.405(18)
C14A C15A 1.415(18)
C14A C19A 1.411(18)
C15A C16A 1.389(18)
C16A C17A 1.400(18)
C17A C18A 1.366(18)
C18A C19A 1.393(17)
C19A C20A 1.403(18)
C21A C22A 1.397(19)
C21A C26A 1.399(18)
C22A C23A 1.377(19)
C23A C24A 1.39(2)
C24A C25A 1.408(19)
C24A C54A 1.44(3)
C25A C26A 1.395(17)
C31A C32A 1.39(5)
C31A C40A 1.45(3)
C32A C33A 1.30(5)
C33A C34A 1.44(5)
C34A C35A 1.68(5)
C34A C39A 1.21(4)
C35A C36A 1.37(4)
C36A C37A 1.41(3)
C37A C38A 1.29(3)
C38A C39A 1.42(3)
C39A C40A 1.44(3)
C41A C42A 1.36(3)
C41A C46A 1.43(3)
C42A C43A 1.42(3)
C43A C44A 1.34(3)
C44A C45A 1.42(3)
C44A C64A 1.52(3)
C45A C46A 1.33(3)
C52A C53A 1.40(6)
C53A C54A 1.36(6)
C54A C55A 1.44(3)
C55A C56A 1.34(3)
C62A C63A 1.37(4)
C63A C64A 1.31(3)
C64A C65A 1.41(3)
C65A C66A 1.37(3)
N4SA C5SA 1.21(2)
C5SA C6SA 1.56(3)
N1SA C2SA 1.28(6)
C2SA C3SA 1.56(6)
N4S C5S 1.20(2)
C5S C6S 1.45(2)
N1S C2S 1.14(3)
C2S C3S 1.54(3)

loop_
_geom_torsion_atom_site_label_1
_geom_torsion_atom_site_label_2
_geom_torsion_atom_site_label_3
_geom_torsion_atom_site_label_4
_geom_torsion
O1 C16 C17 C18 180(2)
O2 C36 C37 C38 177(2)
N51 C52 C53 C54 5(3)
N61 C62 C63 C64 2(4)
C1 C2 C3 C4 19.2(16)
C1 C2 C3 C31 -102(2)
C1 C2 C21 C22 28(3)
C1 C2 C21 C26 -154(2)
C1 C4 C41 C42 -1(3)
C1 C4 C41 C46 -178(2)
C1 C11 C12 C13 174.9(19)
C1 C11 C20 C19 -176(2)
C2 C1 C4 C3 19.3(16)
C2 C1 C4 C6 -90.1(19)
C2 C1 C4 C41 138(2)
C2 C1 C11 C12 -50(3)
C2 C1 C11 C20 127(2)
C2 C3 C4 C1 -19.6(16)
C2 C3 C4 C6 90.6(19)
C2 C3 C4 C41 -143.8(18)
C2 C3 C31 C32 26(5)
C2 C3 C31 C40 -139(2)
C2 C21 C22 C23 179(3)
C2 C21 C26 C25 -178(2)
C3 C2 C21 C22 125(2)
C3 C2 C21 C26 -57(3)
C3 C4 C41 C42 102(2)
C3 C4 C41 C46 -75(3)
C3 C31 C32 C33 177(3)
C3 C31 C40 C39 174(2)
C4 C1 C2 C3 -19.7(16)
C4 C1 C2 C5 -141(2)
C4 C1 C2 C21 92(2)
C4 C1 C11 C12 -168.4(18)
C4 C1 C11 C20 8(3)
C4 C3 C31 C32 -79(4)
C4 C3 C31 C40 115(3)
C4 C41 C42 C43 -176(2)
C4 C41 C46 C45 176(2)
C5 C2 C3 C4 134(2)
C5 C2 C3 C31 13(3)
C5 C2 C21 C22 -101(3)
C5 C2 C21 C26 77(3)
C6 C4 C41 C42 -133(2)
C6 C4 C41 C46 50(3)
C10 O1 C16 C15 8(3)
C10 O1 C16 C17 -174(2)
C11 C1 C2 C3 -155(2)
C11 C1 C2 C5 84(3)
C11 C1 C2 C21 -43(3)
C11 C1 C4 C3 153(2)
C11 C1 C4 C6 43(3)
C11 C1 C4 C41 -89(3)
C11 C12 C13 C14 -0.8(15)
C12 C11 C20 C19 1(3)
C12 C13 C14 C15 -178.1(16)
C12 C13 C14 C19 4(3)
C13 C14 C15 C16 -178(2)
C13 C14 C19 C18 179(2)
C13 C14 C19 C20 -5(3)
C14 C15 C16 O1 179(2)
C14 C15 C16 C17 1(3)
C14 C19 C20 C11 2(3)
C15 C14 C19 C18 2(3)
C15 C14 C19 C20 177(2)
C15 C16 C17 C18 -2(3)
C16 C17 C18 C19 3(3)
C17 C18 C19 C14 -3(3)
C17 C18 C19 C20 -179(2)
C18 C19 C20 C11 178(2)
C19 C14 C15 C16 0(3)
C20 C11 C12 C13 -2.0(17)
C21 C2 C3 C4 -97(2)
C21 C2 C3 C31 142(2)
C21 C22 C23 C24 1(3)
C22 C21 C26 C25 0(3)
C22 C23 C24 C25 -5(4)
C22 C23 C24 C54 178(2)
C23 C24 C25 C26 7(5)
C23 C24 C54 C53 14(4)
C23 C24 C54 C55 -162(3)
C24 C25 C26 C21 -4(4)
C24 C54 C55 C56 179(2)
C25 C24 C54 C53 -163(3)
C25 C24 C54 C55 21(4)
C26 C21 C22 C23 1(2)
C30 O2 C36 C35 5(4)
C30 O2 C36 C37 -175(2)
C31 C3 C4 C1 102(2)
C31 C3 C4 C6 -147(2)
C31 C3 C4 C41 -22(3)
C31 C32 C33 C34 20(6)
C32 C31 C40 C39 6(4)
C32 C33 C34 C35 177(5)
C32 C33 C34 C39 -10(5)
C33 C34 C35 C36 -179(3)
C33 C34 C39 C38 180(3)
C33 C34 C39 C40 1(4)
C34 C35 C36 O2 177(4)
C34 C35 C36 C37 -3(6)
C34 C39 C40 C31 0(4)
C35 C34 C39 C38 -6(5)
C35 C34 C39 C40 175(4)
C35 C36 C37 C38 -3(4)
C36 C37 C38 C39 4(4)
C37 C38 C39 C34 0(3)
C37 C38 C39 C40 178(2)
C38 C39 C40 C31 -178(2)
C39 C34 C35 C36 8(7)
C40 C31 C32 C33 -16(5)
C41 C42 C43 C44 -4(4)
C42 C41 C46 C45 -1(3)
C42 C43 C44 C45 7(4)
C42 C43 C44 C64 178(3)
C43 C44 C45 C46 -7(3)
C43 C44 C64 C63 28(4)
C43 C44 C64 C65 -147(3)
C44 C45 C46 C41 4(3)
C44 C64 C65 C66 177(2)
C45 C44 C64 C63 -160(2)
C45 C44 C64 C65 25(3)
C46 C41 C42 C43 0(4)
C50 N51 C52 C53 178.9(16)
C50 N51 C56 C55 177.5(15)
C52 N51 C56 C55 -5(3)
C52 C53 C54 C24 177(2)
C52 C53 C54 C55 -6(3)
C53 C54 C55 C56 3(3)
C54 C24 C25 C26 -177(2)
C54 C55 C56 N51 3(3)
C56 N51 C52 C53 1(2)
C60 N61 C62 C63 -179(3)
C60 N61 C66 C65 178(3)
C62 N61 C66 C65 1(4)
C62 C63 C64 C44 -178(3)
C62 C63 C64 C65 -2(4)
C63 C64 C65 C66 2(4)
C64 C44 C45 C46 -179(2)
C64 C65 C66 N61 -1(4)
C66 N61 C62 C63 -1(4)
O1A C16A C17A C18A -177.2(18)
O2A C36A C37A C38A 178(2)
N51A C52A C53A C54A -1(3)
N61A C62A C63A C64A -4(7)
C1A C2A C3A C4A 25.2(16)
C1A C2A C3A C31A -92(2)
C1A C2A C21A C22A 51(3)
C1A C2A C21A C26A -130(2)
C1A C4A C41A C42A 3(3)
C1A C4A C41A C46A -173(2)
C1A C11A C12A C13A 178.4(19)
C1A C11A C20A C19A -179.9(19)
C2A C1A C4A C3A 24.8(16)
C2A C1A C4A C6A -87(2)
C2A C1A C4A C41A 144.9(19)
C2A C1A C11A C12A -75(3)
C2A C1A C11A C20A 110(2)
C2A C3A C4A C1A -25.5(16)
C2A C3A C4A C6A 89.6(19)
C2A C3A C4A C41A -145.8(18)
C2A C3A C31A C32A 45(5)
C2A C3A C31A C40A -147(2)
C2A C21A C22A C23A -178(2)
C2A C21A C26A C25A 175(2)
C3A C2A C21A C22A 154(2)
C3A C2A C21A C26A -27(3)
C3A C4A C41A C42A 106(3)
C3A C4A C41A C46A -70(3)
C3A C31A C32A C33A -176(4)
C3A C31A C40A C39A -179(2)
C4A C1A C2A C3A -25.7(16)
C4A C1A C2A C5A -143(2)
C4A C1A C2A C21A 91(2)
C4A C1A C11A C12A 177(2)
C4A C1A C11A C20A 2(3)
C4A C3A C31A C32A -54(4)
C4A C3A C31A C40A 113(2)
C4A C41A C42A C43A -178(2)
C4A C41A C46A C45A 176(2)
C5A C2A C3A C4A 142(3)
C5A C2A C3A C31A 25(3)
C5A C2A C21A C22A -79(3)
C5A C2A C21A C26A 100(3)
C6A C4A C41A C42A -128(3)
C6A C4A C41A C46A 56(3)
C10A O1A C16A C15A 12(3)
C10A O1A C16A C17A -172(2)
C11A C1A C2A C3A -155(2)
C11A C1A C2A C5A 87(3)
C11A C1A C2A C21A -39(3)
C11A C1A C4A C3A 150(2)
C11A C1A C4A C6A 38(3)
C11A C1A C4A C41A -90(3)
C11A C12A C13A C14A 4(3)
C12A C11A C20A C19A 5(3)
C12A C13A C14A C15A 179(2)
C12A C13A C14A C19A -1(4)
C13A C14A C15A C16A 177(3)
C13A C14A C19A C18A -179(2)
C13A C14A C19A C20A 0(4)
C14A C15A C16A O1A 179(2)
C14A C15A C16A C17A 3(4)
C14A C19A C20A C11A -2(3)
C15A C14A C19A C18A 1(4)
C15A C14A C19A C20A 180(2)
C15A C16A C17A C18A 0(3)
C16A C17A C18A C19A -2(3)
C17A C18A C19A C14A 2(3)
C17A C18A C19A C20A -177.3(19)
C18A C19A C20A C11A 177(2)
C19A C14A C15A C16A -3(4)
C20A C11A C12A C13A -6(3)
C21A C2A C3A C4A -96(2)
C21A C2A C3A C31A 147(2)
C21A C22A C23A C24A -1(3)
C22A C21A C26A C25A -6(3)
C22A C23A C24A C25A 1(4)
C22A C23A C24A C54A 172(3)
C23A C24A C25A C26A -3(4)
C23A C24A C54A C53A 34(4)
C23A C24A C54A C55A -145(3)
C24A C25A C26A C21A 6(4)
C24A C54A C55A C56A -180(2)
C25A C24A C54A C53A -156(3)
C25A C24A C54A C55A 25(4)
C26A C21A C22A C23A 3(2)
C30A O2A C36A C35A 6(4)
C30A O2A C36A C37A -172(2)
C31A C3A C4A C1A 95(2)
C31A C3A C4A C6A -150(2)
C31A C3A C4A C41A -26(3)
C31A C32A C33A C34A -16(7)
C32A C31A C40A C39A -12(5)
C32A C33A C34A C35A -175(5)
C32A C33A C34A C39A 11(8)
C33A C34A C35A C36A -179(3)
C33A C34A C39A C38A 176(4)
C33A C34A C39A C40A -4(6)
C34A C35A C36A O2A -174(3)
C34A C35A C36A C37A 4(5)
C34A C39A C40A C31A 4(4)
C35A C34A C39A C38A 2(6)
C35A C34A C39A C40A -177(3)
C35A C36A C37A C38A -1(4)
C36A C37A C38A C39A -2(3)
C37A C38A C39A C34A 1(5)
C37A C38A C39A C40A -179(2)
C38A C39A C40A C31A -176(2)
C39A C34A C35A C36A -5(6)
C40A C31A C32A C33A 18(6)
C41A C42A C43A C44A 1(5)
C42A C41A C46A C45A 1(4)
C42A C43A C44A C45A 1(4)
C42A C43A C44A C64A 179(3)
C43A C44A C45A C46A -2(4)
C43A C44A C64A C63A 25(4)
C43A C44A C64A C65A -153(3)
C44A C45A C46A C41A 2(3)
C44A C64A C65A C66A 179(2)
C45A C44A C64A C63A -156(3)
C45A C44A C64A C65A 26(3)
C46A C41A C42A C43A -2(4)
C50A N51A C52A C53A -179.7(12)
C50A N51A C56A C55A -178.9(16)
C52A N51A C56A C55A 1(2)
C52A C53A C54A C24A -179(2)
C52A C53A C54A C55A 0(3)
C53A C54A C55A C56A 1(3)
C54A C24A C25A C26A -175(2)
C54A C55A C56A N51A -2(3)
C56A N51A C52A C53A 0.2(17)
C60A N61A C62A C63A 180(4)
C60A N61A C66A C65A -177(3)
C62A N61A C66A C65A -1(5)
C62A C63A C64A C44A -176(3)
C62A C63A C64A C65A 2(6)
C63A C64A C65A C66A 1(4)
C64A C44A C45A C46A 179(2)
C64A C65A C66A N61A -2(5)
C66A N61A C62A C63A 4(6)
